data_4305658
loop_
_publ_author_name
'Jos\'e Su\'arez-Varela'
'Antonio J. Mota'
'Hakima Aouryaghal'
'Joan Cano'
'A. Rodr\'iguez-Di\'eguez'
'Dominique Luneau'
'Enrique Colacio'

_publ_contact_author 'Colacio, E..'
_publ_contact_author_email ecolacio@ugr.es
_publ_section_title
;
Anion Influence on the Structure and Magnetic Properties of a Series of
Multidimensional Pyrimidine-2-carboxylato-Bridged Copper(II) Complexes
;
_journal_name_full 'Inorganic Chemistry'
_journal_page_first 8143
_journal_page_last 8158
_journal_paper_doi 10.1021/ic800625w
_journal_volume 47
_journal_year 2008
_chemical_formula_sum 'C13 H3 Au4 Cu2 K N14 O2'
_chemical_formula_weight 1341.35
_chemical_name_systematic
;
 ?
;
_space_group_IT_number 15
_symmetry_cell_setting monoclinic
_symmetry_space_group_name_Hall '-C 2yc'
_symmetry_space_group_name_H-M 'C 1 2/c 1'
_atom_sites_solution_hydrogens geom
_atom_sites_solution_primary direct
_atom_sites_solution_secondary difmap
_audit_creation_method SHELXL-97
_cell_angle_alpha 90.00
_cell_angle_beta 95.615(4)
_cell_angle_gamma 90.00
_cell_formula_units_Z 4
_cell_length_a 19.731(5)
_cell_length_b 15.198(4)
_cell_length_c 9.498(2)
_cell_measurement_reflns_used 4810
_cell_measurement_temperature 293(2)
_cell_measurement_theta_max 23.32
_cell_measurement_theta_min 2.66
_cell_volume 2834.5(12)
_computing_cell_refinement 'Bruker SMART'
_computing_data_collection 'Bruker SMART'
_computing_data_reduction 'Bruker SAINT'
_computing_molecular_graphics 'Bruker SHELXTL'
_computing_publication_material 'Bruker SHELXTL'
_computing_structure_refinement 'Bruker SHELXTL'
_computing_structure_solution 'Bruker SHELXTL'
_diffrn_ambient_temperature 293(2)
_diffrn_measured_fraction_theta_full 0.993
_diffrn_measured_fraction_theta_max 0.993
_diffrn_radiation_monochromator graphite
_diffrn_radiation_source 'fine-focus sealed tube'
_diffrn_radiation_type MoK\a
_diffrn_radiation_wavelength 0.71073
_diffrn_reflns_av_R_equivalents 0.0550
_diffrn_reflns_av_sigmaI/netI 0.0346
_diffrn_reflns_limit_h_max 21
_diffrn_reflns_limit_h_min -21
_diffrn_reflns_limit_k_max 16
_diffrn_reflns_limit_k_min -16
_diffrn_reflns_limit_l_max 10
_diffrn_reflns_limit_l_min -10
_diffrn_reflns_number 11644
_diffrn_reflns_theta_full 23.34
_diffrn_reflns_theta_max 23.34
_diffrn_reflns_theta_min 1.69
_exptl_absorpt_coefficient_mu 22.282
_exptl_absorpt_correction_T_max 1.000000
_exptl_absorpt_correction_T_min 0.145013
_exptl_absorpt_correction_type empirical
_exptl_absorpt_process_details Empirical
_exptl_crystal_colour blue
_exptl_crystal_density_diffrn 3.143
_exptl_crystal_density_meas ?
_exptl_crystal_density_method .
_exptl_crystal_description prismatic
_exptl_crystal_F_000 2352
_exptl_crystal_size_max 0.55
_exptl_crystal_size_mid 0.17
_exptl_crystal_size_min 0.08
_refine_diff_density_max 2.479
_refine_diff_density_min -2.232
_refine_diff_density_rms 0.322
_refine_ls_extinction_coef 0.00013(3)
_refine_ls_extinction_expression Fc^*^=kFc[1+0.001xFc^2^\l^3^/sin(2\q)]^-1/4^
_refine_ls_extinction_method SHELXL
_refine_ls_goodness_of_fit_ref 1.029
_refine_ls_hydrogen_treatment mixed
_refine_ls_matrix_type full
_refine_ls_number_parameters 170
_refine_ls_number_reflns 2044
_refine_ls_number_restraints 0
_refine_ls_restrained_S_all 1.029
_refine_ls_R_factor_all 0.0534
_refine_ls_R_factor_gt 0.0476
_refine_ls_shift/su_max 0.001
_refine_ls_shift/su_mean 0.000
_refine_ls_structure_factor_coef Fsqd
_refine_ls_weighting_details 'calc w=1/[\s^2^(Fo^2^)+(0.0822P)^2^+48.6588P] where P=(Fo^2^+2Fc^2^)/3'
_refine_ls_weighting_scheme calc
_refine_ls_wR_factor_gt 0.1274
_refine_ls_wR_factor_ref 0.1315
_reflns_number_gt 1752
_reflns_number_total 2044
_reflns_threshold_expression >2sigma(I)
_cod_data_source_file ic800625w_si_001_1.cif
_cod_data_source_block Compound_7_K{[mu-Ag(CN)2]2[(Cu(NH3)2)2(mu-2carboxypyrimidine)]}[Au(CN)2]2
_cod_depositor_comments
;
The following automatic conversions were performed:
'_symmetry_cell_setting' value 'Monoclinic' changed to 'monoclinic'
according to '/home/saulius/struct/CIF-dictionaries/cif_core.dic'
dictionary named 'cif_core.dic' version 2.4.1 from
2010-06-29.

'_exptl_absorpt_correction_type' value 'Empirical' changed to
'empirical' according to
'/home/saulius/struct/CIF-dictionaries/cif_core.dic' dictionary named
'cif_core.dic' version 2.4.1 from 2010-06-29.

Automatic conversion script
Id: cif_fix_enum 1527 2010-12-29 10:47:43Z saulius 
;
_cod_original_cell_volume 2834.6(12)
_cod_database_code 4305658

loop_
_symmetry_equiv_pos_as_xyz
'x, y, z'
'-x, y, -z+1/2'
'x+1/2, y+1/2, z'
'-x+1/2, y+1/2, -z+1/2'
'-x, -y, -z'
'x, -y, z-1/2'
'-x+1/2, -y+1/2, -z'
'x+1/2, -y+1/2, z-1/2'

loop_
_atom_site_label
_atom_site_type_symbol
_atom_site_fract_x
_atom_site_fract_y
_atom_site_fract_z
_atom_site_U_iso_or_equiv
_atom_site_adp_type
_atom_site_occupancy
_atom_site_symmetry_multiplicity
_atom_site_calc_flag
_atom_site_refinement_flags
_atom_site_disorder_assembly
_atom_site_disorder_group
C9 C 0.1554(9) 0.8648(12) 0.9695(18) 0.066(5) Uani 1 1 d . . .
N12 N 0.1785(7) 0.7540(6) 1.3134(13) 0.042(3) Uani 1 1 d . . .
N13 N 0.0501(7) 0.7497(6) 1.6157(15) 0.047(3) Uani 1 1 d . . .
C11 C 0.1986(7) 1.0929(10) 1.1309(12) 0.042(3) Uani 1 1 d . . .
C3 C 0.0480(8) 0.5781(14) 1.3354(18) 0.080(6) Uani 1 1 d . . .
H3 H 0.0811 0.5492 1.3948 0.095 Uiso 1 1 calc R . .
C4 C 0.0000 0.5274(17) 1.2500 0.078(7) Uani 1 2 d S . .
H4 H 0.0000 0.4662 1.2500 0.094 Uiso 1 2 calc SR . .
C10 C 0.3053(7) 0.9157(8) 1.3593(12) 0.034(3) Uani 1 1 d . . .
C8 C 0.3575(9) 0.8625(11) 1.0257(16) 0.058(4) Uani 1 1 d . . .
N9 N 0.1010(10) 0.8703(16) 0.952(2) 0.128(8) Uani 1 1 d . . .
N11 N 0.1683(6) 1.1467(8) 1.0671(12) 0.045(3) Uani 1 1 d . . .
N10 N 0.3321(6) 0.8615(7) 1.4267(12) 0.044(3) Uani 1 1 d . . .
N8 N 0.4134(9) 0.8649(13) 1.044(2) 0.099(6) Uani 1 1 d . . .
K K 0.0259(7) 0.9931(8) 0.8729(18) 0.161(6) Uani 0.50 1 d P . .
Au1 Au 0.25605(3) 0.86314(4) 0.99852(4) 0.0434(3) Uani 1 1 d . . .
Au2 Au 0.25309(3) 1.00387(3) 1.24306(4) 0.0380(3) Uani 1 1 d . . .
Cu Cu 0.11444(8) 0.75068(8) 1.46507(16) 0.0288(4) Uani 1 1 d . . .
O1 O 0.0440(5) 0.8422(7) 1.3340(11) 0.056(3) Uani 1 1 d . . .
C1 C 0.0000 0.7060(12) 1.2500 0.035(4) Uani 1 2 d S . .
C7 C 0.0000 0.8038(12) 1.2500 0.036(4) Uani 1 2 d S . .
N2 N 0.0478(6) 0.6676(7) 1.3338(11) 0.037(3) Uani 1 1 d . . .

loop_
_atom_site_aniso_label
_atom_site_aniso_U_11
_atom_site_aniso_U_22
_atom_site_aniso_U_33
_atom_site_aniso_U_23
_atom_site_aniso_U_13
_atom_site_aniso_U_12
C9 0.043(10) 0.087(13) 0.067(11) -0.007(9) 0.005(9) -0.004(9)
N12 0.037(7) 0.053(8) 0.035(7) -0.002(4) 0.003(6) -0.003(5)
N13 0.038(7) 0.060(9) 0.044(8) -0.001(5) 0.014(6) 0.000(5)
C11 0.048(9) 0.058(9) 0.017(6) 0.003(6) -0.006(6) 0.002(7)
C3 0.037(10) 0.134(19) 0.063(11) 0.000(11) -0.017(8) 0.006(11)
C4 0.061(17) 0.068(16) 0.11(2) 0.000 0.013(16) 0.000
C10 0.039(8) 0.038(7) 0.024(6) 0.007(6) -0.002(5) 0.004(6)
C8 0.043(10) 0.079(12) 0.052(9) -0.010(8) 0.003(8) 0.022(9)
N9 0.057(12) 0.17(2) 0.15(2) -0.035(16) 0.015(12) 0.006(14)
N11 0.033(7) 0.064(8) 0.039(6) 0.012(6) 0.004(5) 0.003(6)
N10 0.048(7) 0.050(7) 0.033(6) 0.002(5) 0.000(5) 0.002(6)
N8 0.062(12) 0.119(16) 0.113(15) 0.003(11) -0.001(10) 0.023(11)
K 0.117(11) 0.100(8) 0.260(17) 0.011(9) -0.022(11) 0.005(7)
Au1 0.0548(5) 0.0479(5) 0.0278(4) -0.00086(18) 0.0050(3) 0.0051(3)
Au2 0.0456(4) 0.0393(4) 0.0271(4) 0.0026(2) -0.0068(3) 0.0097(2)
Cu 0.0271(9) 0.0381(9) 0.0202(8) -0.0017(5) -0.0030(6) -0.0021(6)
O1 0.053(7) 0.059(6) 0.053(6) -0.004(5) -0.015(5) -0.005(5)
C1 0.034(11) 0.046(11) 0.022(9) 0.000 -0.017(8) 0.000
C7 0.021(9) 0.053(11) 0.030(9) 0.000 -0.019(8) 0.000
N2 0.040(7) 0.033(6) 0.036(6) 0.007(5) -0.006(5) -0.001(5)

loop_
_atom_type_symbol
_atom_type_description
_atom_type_scat_dispersion_real
_atom_type_scat_dispersion_imag
_atom_type_scat_source
C C 0.0033 0.0016 'International Tables Vol C Tables 4.2.6.8 and 6.1.1.4'
N N 0.0061 0.0033 'International Tables Vol C Tables 4.2.6.8 and 6.1.1.4'
O O 0.0106 0.0060 'International Tables Vol C Tables 4.2.6.8 and 6.1.1.4'
Cu Cu 0.3201 1.2651 'International Tables Vol C Tables 4.2.6.8 and 6.1.1.4'
Au Au -2.0133 8.8022 'International Tables Vol C Tables 4.2.6.8 and 6.1.1.4'
K K 0.2009 0.2494 'International Tables Vol C Tables 4.2.6.8 and 6.1.1.4'
Na Na 0.0362 0.0249 'International Tables Vol C Tables 4.2.6.8 and 6.1.1.4'
H H 0.0000 0.0000 'International Tables Vol C Tables 4.2.6.8 and 6.1.1.4'

loop_
_geom_angle_atom_site_label_1
_geom_angle_atom_site_label_2
_geom_angle_atom_site_label_3
_geom_angle
_geom_angle_site_symmetry_1
_geom_angle_site_symmetry_3
_geom_angle_publ_flag
N9 C9 Au1 176(2) . . ?
N9 C9 K 33.8(16) . . ?
Au1 C9 K 142.4(8) . . ?
N11 C11 Au2 177.9(13) . . ?
N2 C3 C4 122.5(17) . . ?
C3 C4 C3 114(2) . 2_557 ?
N10 C10 Au2 175.8(12) . . ?
N8 C8 Au1 177.2(17) . . ?
C9 N9 K 132(2) . . ?
C11 N11 Cu 175.9(11) . 6_575 ?
C10 N10 Cu 173.6(10) . 7_568 ?
K K N9 118.3(8) 2_556 . ?
K K O1 85.0(5) 2_556 6_575 ?
N9 K O1 134.4(8) . 6_575 ?
K K K 133.3(12) 2_556 5_577 ?
N9 K K 93.1(8) . 5_577 ?
O1 K K 97.1(7) 6_575 5_577 ?
K K C9 120.5(8) 2_556 . ?
N9 K C9 14.1(6) . . ?
O1 K C9 120.5(6) 6_575 . ?
K K C9 98.5(7) 5_577 . ?
K K C7 68.3(3) 2_556 5_577 ?
N9 K C7 151.9(7) . 5_577 ?
O1 K C7 19.9(3) 6_575 5_577 ?
K K C7 100.5(6) 5_577 5_577 ?
C9 K C7 137.8(6) . 5_577 ?
K K O1 48.8(3) 2_556 5_577 ?
N9 K O1 159.7(9) . 5_577 ?
O1 K O1 41.3(4) 6_575 5_577 ?
K K O1 106.9(7) 5_577 5_577 ?
C9 K O1 149.8(7) . 5_577 ?
C7 K O1 21.6(2) 5_577 5_577 ?
K K K 155.4(7) 2_556 6_576 ?
N9 K K 77.7(7) . 6_576 ?
O1 K K 96.6(6) 6_575 6_576 ?
K K K 22.1(6) 5_577 6_576 ?
C9 K K 79.8(5) . 6_576 ?
C7 K K 107.2(5) 5_577 6_576 ?
O1 K K 120.4(5) 5_577 6_576 ?
K K K 24.6(7) 2_556 6_575 ?
N9 K K 106.3(7) . 6_575 ?
O1 K K 78.4(5) 6_575 6_575 ?
K K K 156.9(6) 5_577 6_575 ?
C9 K K 103.3(5) . 6_575 ?
C7 K K 67.9(4) 5_577 6_575 ?
O1 K K 55.1(4) 5_577 6_575 ?
K K K 175.0(6) 6_576 6_575 ?
C9 Au1 C8 179.3(7) . . ?
C9 Au1 Au2 86.7(5) . 6_575 ?
C8 Au1 Au2 92.6(5) . 6_575 ?
C9 Au1 Au2 90.2(5) . . ?
C8 Au1 Au2 89.9(4) . . ?
Au2 Au1 Au2 97.54(3) 6_575 . ?
C10 Au2 C11 178.2(5) . . ?
C10 Au2 Au1 92.1(3) . 6_576 ?
C11 Au2 Au1 86.8(4) . 6_576 ?
C10 Au2 Au1 84.5(3) . . ?
C11 Au2 Au1 96.6(4) . . ?
Au1 Au2 Au1 176.57(2) 6_576 . ?
N13 Cu N12 178.9(4) . . ?
N13 Cu N11 90.2(5) . 6_576 ?
N12 Cu N11 89.2(4) . 6_576 ?
N13 Cu N2 90.9(5) . . ?
N12 Cu N2 89.5(5) . . ?
N11 Cu N2 167.5(4) 6_576 . ?
N13 Cu N10 88.3(5) . 7_568 ?
N12 Cu N10 92.7(4) . 7_568 ?
N11 Cu N10 99.4(5) 6_576 7_568 ?
N2 Cu N10 93.1(4) . 7_568 ?
N13 Cu O1 89.9(5) . . ?
N12 Cu O1 89.2(5) . . ?
N11 Cu O1 93.1(4) 6_576 . ?
N2 Cu O1 74.4(4) . . ?
N10 Cu O1 167.3(4) 7_568 . ?
C7 O1 Cu 114.4(10) . . ?
C7 O1 K 116.5(10) . 6_576 ?
Cu O1 K 127.6(5) . 6_576 ?
C7 O1 K 76.1(9) . 5_577 ?
Cu O1 K 165.8(5) . 5_577 ?
K O1 K 46.2(6) 6_576 5_577 ?
N2 C1 N2 127.1(17) . 2_557 ?
N2 C1 C7 116.5(9) . . ?
N2 C1 C7 116.5(9) 2_557 . ?
O1 C7 O1 125.0(18) . 2_557 ?
O1 C7 C1 117.5(9) . . ?
O1 C7 C1 117.5(9) 2_557 . ?
O1 C7 K 43.6(8) . 6_576 ?
O1 C7 K 82.3(10) 2_557 6_576 ?
C1 C7 K 158.3(3) . 6_576 ?
O1 C7 K 82.3(10) . 5_577 ?
O1 C7 K 43.6(8) 2_557 5_577 ?
C1 C7 K 158.3(3) . 5_577 ?
K C7 K 43.4(6) 6_576 5_577 ?
C1 N2 C3 117.0(13) . . ?
C1 N2 Cu 117.2(10) . . ?
C3 N2 Cu 125.7(10) . . ?

loop_
_geom_bond_atom_site_label_1
_geom_bond_atom_site_label_2
_geom_bond_distance
_geom_bond_site_symmetry_2
_geom_bond_publ_flag
C9 N9 1.07(2) . ?
C9 Au1 1.978(18) . ?
C9 K 3.27(2) . ?
N12 Cu 2.008(13) . ?
N13 Cu 2.004(12) . ?
C11 N11 1.150(16) . ?
C11 Au2 1.974(14) . ?
C3 N2 1.36(2) . ?
C3 C4 1.41(2) . ?
C4 C3 1.41(2) 2_557 ?
C10 N10 1.141(15) . ?
C10 Au2 1.963(13) . ?
C8 N8 1.10(2) . ?
C8 Au1 1.993(17) . ?
N9 K 2.45(3) . ?
N11 Cu 2.074(12) 6_575 ?
N10 Cu 2.205(12) 7_568 ?
K K 2.45(3) 2_556 ?
K O1 2.560(16) 6_575 ?
K K 2.72(4) 5_577 ?
K C7 3.32(2) 5_577 ?
K O1 3.390(16) 5_577 ?
K K 4.7536(16) 6_576 ?
K K 4.7536(16) 6_575 ?
Au1 Au2 3.1541(8) 6_575 ?
Au1 Au2 3.1622(8) . ?
Au2 Au1 3.1541(8) 6_576 ?
Cu N11 2.074(12) 6_576 ?
Cu N2 2.135(11) . ?
Cu N10 2.205(12) 7_568 ?
Cu O1 2.254(10) . ?
O1 C7 1.262(13) . ?
O1 K 2.560(16) 6_576 ?
O1 K 3.390(16) 5_577 ?
C1 N2 1.311(13) . ?
C1 N2 1.311(13) 2_557 ?
C1 C7 1.49(3) . ?
C7 O1 1.262(13) 2_557 ?
C7 K 3.32(2) 6_576 ?
C7 K 3.32(2) 5_577 ?
